data_2015547
loop_
_publ_author_name
'Day, Elizabeth F.'
'Dean, Norman S.'
'Franz, Andreas H.'

_publ_section_title
;
 Tris(1,9-diethyladeninium) triiodide diiodide
;
_journal_coeditor_code FA3022
_journal_issue 9
_journal_name_full 'Acta Crystallographica Section C'
_journal_page_first o571
_journal_page_last o573
_journal_paper_doi 10.1107/S0108270106029532
_journal_volume 62
_journal_year 2006
_chemical_formula_iupac '3C9 H14 N5 + , I3 - , 2I -'
_chemical_formula_moiety '3C9 H14 N5 + , I3 - , 2I -'
_chemical_formula_sum 'C27 H42 I5 N15'
_chemical_formula_weight 1211.26
_chemical_name_systematic
;
Tris(1,9-diethyladeninium) triiodide diiodide
;
_space_group_IT_number 14
_symmetry_cell_setting monoclinic
_symmetry_space_group_name_Hall '-P 2ybc'
_symmetry_space_group_name_H-M 'P 1 21/c 1'
_atom_sites_solution_hydrogens geom
_atom_sites_solution_primary direct
_atom_sites_solution_secondary difmap
_audit_creation_method SHELXL97
_cell_angle_alpha 90.00
_cell_angle_beta 93.8760(10)
_cell_angle_gamma 90.00
_cell_formula_units_Z 4
_cell_length_a 12.3570(9)
_cell_length_b 10.3185(7)
_cell_length_c 31.305(2)
_cell_measurement_reflns_used 5476
_cell_measurement_temperature 100(2)
_cell_measurement_theta_max 27.16
_cell_measurement_theta_min 2.41
_cell_volume 3982.4(5)
_computing_cell_refinement SMART
_computing_data_collection 'SMART (Siemens, 1993)'
_computing_data_reduction 'SAINT (Siemens, 1995)'
_computing_molecular_graphics 'CAMERON (Watkin <i>et al.</i>,  1996)'
_computing_publication_material 'CRYSTALS (Betteridge <i>et al.</i>,  2003)'
_computing_structure_refinement 'SHELXL97 (Sheldrick, 1997)'
_computing_structure_solution 'SHELXS97 (Sheldrick, 1997)'
_diffrn_ambient_temperature 100(2)
_diffrn_measured_fraction_theta_full 0.964
_diffrn_measured_fraction_theta_max 0.964
_diffrn_measurement_device_type 'Brruker SMART CCD area-detector'
_diffrn_measurement_method '\f and \w'
_diffrn_radiation_monochromator graphite
_diffrn_radiation_source 'fine-focus sealed tube'
_diffrn_radiation_type MoK\a
_diffrn_radiation_wavelength 0.71073
_diffrn_reflns_av_R_equivalents 0.0313
_diffrn_reflns_av_sigmaI/netI 0.0312
_diffrn_reflns_limit_h_max 15
_diffrn_reflns_limit_h_min -15
_diffrn_reflns_limit_k_max 13
_diffrn_reflns_limit_k_min -13
_diffrn_reflns_limit_l_max 39
_diffrn_reflns_limit_l_min -39
_diffrn_reflns_number 31380
_diffrn_reflns_theta_full 27.52
_diffrn_reflns_theta_max 27.52
_diffrn_reflns_theta_min 1.30
_exptl_absorpt_coefficient_mu 3.945
_exptl_absorpt_correction_T_max 0.5370
_exptl_absorpt_correction_T_min 0.4387
_exptl_absorpt_correction_type multi-scan
_exptl_absorpt_process_details '(SADABS; Bruker, 2002)'
_exptl_crystal_colour red
_exptl_crystal_density_diffrn 2.020
_exptl_crystal_density_method 'not measured'
_exptl_crystal_description prism
_exptl_crystal_F_000 2296
_exptl_crystal_size_max 0.25
_exptl_crystal_size_mid 0.20
_exptl_crystal_size_min 0.18
_refine_diff_density_max 0.952
_refine_diff_density_min -0.591
_refine_ls_extinction_method none
_refine_ls_goodness_of_fit_ref 1.041
_refine_ls_hydrogen_treatment constr
_refine_ls_matrix_type full
_refine_ls_number_parameters 424
_refine_ls_number_reflns 8826
_refine_ls_number_restraints 0
_refine_ls_restrained_S_all 1.041
_refine_ls_R_factor_all 0.0350
_refine_ls_R_factor_gt 0.0288
_refine_ls_shift/su_max 0.022
_refine_ls_shift/su_mean 0.001
_refine_ls_structure_factor_coef Fsqd
_refine_ls_weighting_details 'calc w = 1/[\s^2^(Fo^2^)+(0.0218P)^2^+5.0719P] where P=(Fo^2^+2Fc^2^)/3'
_refine_ls_weighting_scheme calc
_refine_ls_wR_factor_gt 0.0593
_refine_ls_wR_factor_ref 0.0615
_reflns_number_gt 7819
_reflns_number_total 8826
_reflns_threshold_expression I>2\s(I)
_cod_data_source_file fa3022.cif
_cod_data_source_block I
_cod_original_sg_symbol_H-M 'P 21/c'
_cod_database_code 2015547

loop_
_symmetry_equiv_pos_as_xyz
'x, y, z'
'-x, y+1/2, -z+1/2'
'-x, -y, -z'
'x, -y-1/2, z-1/2'

loop_
_atom_site_type_symbol
_atom_site_label
_atom_site_fract_x
_atom_site_fract_y
_atom_site_fract_z
_atom_site_U_iso_or_equiv
_atom_site_adp_type
_atom_site_calc_flag
_atom_site_refinement_flags
_atom_site_occupancy
N N1A 0.4065(2) 0.6966(2) 0.84301(8) 0.0173(5) Uani d . 1
C C2A 0.4862(3) 0.7811(3) 0.83158(10) 0.0221(7) Uani d . 1
H H2A 0.5191 0.8341 0.8536 0.026 Uiso calc R 1
N N3A 0.5203(2) 0.7949(3) 0.79351(8) 0.0206(6) Uani d . 1
C C4A 0.4671(2) 0.7171(3) 0.76460(10) 0.0159(6) Uani d . 1
C C5A 0.3841(2) 0.6319(3) 0.77174(10) 0.0139(6) Uani d . 1
C C6A 0.3513(2) 0.6187(3) 0.81361(10) 0.0153(6) Uani d . 1
N N6A 0.2759(2) 0.5377(2) 0.82461(8) 0.0165(5) Uani d . 1
H H6A1 0.2598 0.5325 0.8515 0.020 Uiso calc R 1
H H6A2 0.2416 0.4887 0.8051 0.020 Uiso calc R 1
N N7A 0.3484(2) 0.5706(2) 0.73440(8) 0.0154(5) Uani d . 1
C C8A 0.4107(2) 0.6188(3) 0.70597(10) 0.0171(6) Uani d . 1
H H8A 0.4051 0.5943 0.6767 0.021 Uiso calc R 1
N N9A 0.4843(2) 0.7076(2) 0.72242(8) 0.0149(5) Uani d . 1
C C13A 0.3869(3) 0.6904(3) 0.88911(10) 0.0217(7) Uani d . 1
H H13A 0.3091 0.6730 0.8923 0.026 Uiso calc R 1
H H14A 0.4049 0.7750 0.9026 0.026 Uiso calc R 1
C C15A 0.4543(3) 0.5855(4) 0.91158(11) 0.0295(8) Uani d . 1
H H15A 0.4397 0.5836 0.9419 0.044 Uiso calc R 1
H H16A 0.5314 0.6033 0.9088 0.044 Uiso calc R 1
H H17A 0.4356 0.5014 0.8985 0.044 Uiso calc R 1
C C20A 0.5663(3) 0.7826(3) 0.70081(10) 0.0196(7) Uani d . 1
H H20A 0.6379 0.7716 0.7166 0.024 Uiso calc R 1
H H21A 0.5472 0.8757 0.7014 0.024 Uiso calc R 1
C C22A 0.5740(3) 0.7402(3) 0.65525(11) 0.0266(8) Uani d . 1
H H22A 0.6292 0.7921 0.6420 0.040 Uiso calc R 1
H H23A 0.5037 0.7525 0.6394 0.040 Uiso calc R 1
H H24A 0.5943 0.6484 0.6546 0.040 Uiso calc R 1
N N1B 0.3080(2) 0.4613(2) 0.46298(8) 0.0151(5) Uani d . 1
C C2B 0.3821(2) 0.5604(3) 0.46873(10) 0.0170(6) Uani d . 1
H H2B 0.4530 0.5448 0.4598 0.020 Uiso calc R 1
N N3B 0.36430(19) 0.6728(2) 0.48513(8) 0.0168(5) Uani d . 1
C C4B 0.2623(2) 0.6849(3) 0.49724(9) 0.0160(6) Uani d . 1
C C5B 0.1805(2) 0.5946(3) 0.49265(9) 0.0151(6) Uani d . 1
C C6B 0.2033(2) 0.4743(3) 0.47443(10) 0.0159(6) Uani d . 1
N N6B 0.1323(2) 0.3795(2) 0.46865(8) 0.0192(6) Uani d . 1
H H6B1 0.1517 0.3058 0.4572 0.023 Uiso calc R 1
H H6B2 0.0656 0.3898 0.4762 0.023 Uiso calc R 1
N N7B 0.0880(2) 0.6400(3) 0.50999(8) 0.0183(6) Uani d . 1
C C8B 0.1160(2) 0.7559(3) 0.52410(10) 0.0195(7) Uani d . 1
H H8B 0.0679 0.8118 0.5377 0.023 Uiso calc R 1
N N9B 0.2204(2) 0.7885(2) 0.51742(8) 0.0185(6) Uani d . 1
C C13B 0.3462(3) 0.3371(3) 0.44561(10) 0.0200(7) Uani d . 1
H H13B 0.4123 0.3530 0.4302 0.024 Uiso calc R 1
H H14B 0.2898 0.3020 0.4248 0.024 Uiso calc R 1
C C15B 0.3712(3) 0.2383(3) 0.48069(11) 0.0248(7) Uani d . 1
H H15B 0.3963 0.1577 0.4681 0.037 Uiso calc R 1
H H16B 0.3054 0.2211 0.4956 0.037 Uiso calc R 1
H H17B 0.4279 0.2722 0.5011 0.037 Uiso calc R 1
C C20B 0.2806(3) 0.9070(3) 0.53013(12) 0.0266(8) Uani d . 1
H H20B 0.3098 0.9463 0.5045 0.032 Uiso calc R 1
H H21B 0.3427 0.8837 0.5503 0.032 Uiso calc R 1
C C22B 0.2115(3) 1.0050(3) 0.55094(11) 0.0275(8) Uani d . 1
H H22B 0.2552 1.0818 0.5587 0.041 Uiso calc R 1
H H23B 0.1837 0.9674 0.5768 0.041 Uiso calc R 1
H H24B 0.1506 1.0298 0.5309 0.041 Uiso calc R 1
N N1C 0.0798(2) 0.2378(2) 0.66445(8) 0.0179(6) Uani d . 1
C C2C -0.0083(3) 0.1661(3) 0.67542(11) 0.0244(7) Uani d . 1
H H2C -0.0465 0.1194 0.6530 0.029 Uiso calc R 1
N N3C -0.0442(2) 0.1561(3) 0.71316(9) 0.0248(6) Uani d . 1
C C4C 0.0159(2) 0.2254(3) 0.74275(10) 0.0182(7) Uani d . 1
C C5C 0.1046(2) 0.3011(3) 0.73582(10) 0.0145(6) Uani d . 1
C C6C 0.1399(2) 0.3098(3) 0.69439(10) 0.0160(6) Uani d . 1
N N6C 0.22291(19) 0.3800(2) 0.68407(8) 0.0168(5) Uani d . 1
H H6C1 0.2412 0.3818 0.6574 0.020 Uiso calc R 1
H H6C2 0.2602 0.4253 0.7038 0.020 Uiso calc R 1
N N7C 0.1468(2) 0.3541(2) 0.77378(8) 0.0174(5) Uani d . 1
C C8C 0.0829(2) 0.3099(3) 0.80245(11) 0.0199(7) Uani d . 1
H H8C 0.0922 0.3305 0.8320 0.024 Uiso calc R 1
N N9C 0.0016(2) 0.2314(3) 0.78555(8) 0.0192(6) Uani d . 1
C C13C 0.1081(3) 0.2329(3) 0.61925(10) 0.0246(7) Uani d . 1
H H13C 0.0848 0.1484 0.6068 0.029 Uiso calc R 1
H H14C 0.1879 0.2387 0.6183 0.029 Uiso calc R 1
C C15C 0.0560(3) 0.3407(4) 0.59232(11) 0.0323(9) Uani d . 1
H H15C 0.0773 0.3330 0.5628 0.048 Uiso calc R 1
H H16C 0.0800 0.4247 0.6041 0.048 Uiso calc R 1
H H17C -0.0231 0.3343 0.5926 0.048 Uiso calc R 1
C C20C -0.0820(3) 0.1618(4) 0.80749(11) 0.0326(9) Uani d . 1
H H20C -0.0666 0.0677 0.8066 0.039 Uiso calc R 1
H H21C -0.1533 0.1767 0.7919 0.039 Uiso calc R 1
C C22C -0.0883(3) 0.2026(4) 0.85325(12) 0.0306(8) Uani d . 1
H H22C -0.1452 0.1528 0.8662 0.046 Uiso calc R 1
H H23C -0.1056 0.2952 0.8544 0.046 Uiso calc R 1
H H24C -0.0185 0.1865 0.8691 0.046 Uiso calc R 1
I I43 0.248646(17) 0.97569(2) 0.760819(8) 0.02560(6) Uani d . 1
I I44 0.18962(2) 0.96314(2) 0.849434(8) 0.03517(7) Uani d . 1
I I45 0.31148(2) 0.98887(2) 0.673068(8) 0.03473(7) Uani d . 1
I I46 0.652104(17) 0.98231(2) 0.912337(7) 0.02143(6) Uani d . 1
I I47 0.134898(17) 0.45351(2) 0.921727(7) 0.01976(5) Uani d . 1

loop_
_atom_site_aniso_label
_atom_site_aniso_U_11
_atom_site_aniso_U_22
_atom_site_aniso_U_33
_atom_site_aniso_U_12
_atom_site_aniso_U_13
_atom_site_aniso_U_23
N1A 0.0211(13) 0.0192(13) 0.0115(13) -0.0029(11) 0.0009(11) -0.0045(10)
C2A 0.0283(18) 0.0221(17) 0.0155(16) -0.0075(14) -0.0005(14) -0.0062(13)
N3A 0.0223(14) 0.0215(14) 0.0178(14) -0.0089(11) -0.0015(12) -0.0019(11)
C4A 0.0169(15) 0.0158(15) 0.0154(16) 0.0017(12) 0.0035(13) 0.0004(12)
C5A 0.0110(13) 0.0149(14) 0.0153(15) 0.0011(11) -0.0018(12) -0.0004(12)
C6A 0.0132(14) 0.0139(14) 0.0184(16) 0.0027(11) -0.0009(12) -0.0002(12)
N6A 0.0166(13) 0.0199(13) 0.0130(13) -0.0031(10) 0.0009(11) -0.0027(10)
N7A 0.0169(13) 0.0154(12) 0.0141(13) -0.0011(10) 0.0019(11) -0.0017(10)
C8A 0.0201(15) 0.0181(15) 0.0129(15) -0.0005(12) -0.0006(13) -0.0022(12)
N9A 0.0145(12) 0.0146(12) 0.0161(13) -0.0020(10) 0.0035(11) -0.0002(10)
C13A 0.0296(18) 0.0226(16) 0.0131(16) -0.0085(14) 0.0024(14) -0.0067(13)
C15A 0.034(2) 0.041(2) 0.0135(17) 0.0001(17) 0.0010(15) 0.0014(15)
C20A 0.0188(16) 0.0193(16) 0.0213(17) -0.0067(13) 0.0051(14) 0.0033(13)
C22A 0.0316(19) 0.0249(18) 0.0246(19) -0.0068(15) 0.0116(16) 0.0001(15)
N1B 0.0137(12) 0.0174(13) 0.0144(13) 0.0001(10) 0.0013(10) -0.0002(10)
C2B 0.0143(14) 0.0233(16) 0.0136(15) -0.0008(12) 0.0031(12) 0.0053(13)
N3B 0.0129(12) 0.0199(13) 0.0178(14) 0.0005(10) 0.0022(11) 0.0045(11)
C4B 0.0164(15) 0.0203(15) 0.0111(15) 0.0015(12) -0.0015(12) 0.0028(12)
C5B 0.0130(14) 0.0192(15) 0.0129(15) -0.0006(12) 0.0002(12) 0.0018(12)
C6B 0.0150(14) 0.0220(16) 0.0106(14) 0.0015(12) 0.0001(12) 0.0030(12)
N6B 0.0138(12) 0.0206(14) 0.0238(15) -0.0019(11) 0.0049(11) -0.0076(11)
N7B 0.0139(12) 0.0242(14) 0.0168(14) 0.0024(11) 0.0004(11) -0.0023(11)
C8B 0.0151(15) 0.0238(16) 0.0199(17) 0.0006(13) 0.0030(13) -0.0031(13)
N9B 0.0170(13) 0.0183(13) 0.0205(14) 0.0004(10) 0.0033(11) -0.0034(11)
C13B 0.0163(15) 0.0233(16) 0.0215(17) -0.0004(13) 0.0088(13) -0.0084(13)
C15B 0.0193(16) 0.0217(17) 0.033(2) 0.0025(13) -0.0016(15) -0.0037(15)
C20B 0.0227(17) 0.0201(17) 0.037(2) -0.0046(14) 0.0029(16) -0.0054(15)
C22B 0.0325(19) 0.0263(18) 0.0244(19) -0.0052(15) 0.0071(16) -0.0063(15)
N1C 0.0187(13) 0.0172(13) 0.0173(14) -0.0034(10) -0.0032(11) -0.0048(11)
C2C 0.0240(17) 0.0229(17) 0.0254(19) -0.0101(14) -0.0064(15) -0.0069(14)
N3C 0.0231(15) 0.0252(15) 0.0254(16) -0.0104(12) -0.0035(13) -0.0015(12)
C4C 0.0190(16) 0.0172(15) 0.0178(16) -0.0031(12) -0.0037(13) 0.0013(13)
C5C 0.0146(14) 0.0125(14) 0.0159(16) 0.0013(11) -0.0025(12) 0.0005(12)
C6C 0.0139(14) 0.0141(14) 0.0194(16) 0.0044(12) -0.0037(13) -0.0032(12)
N6C 0.0158(13) 0.0210(13) 0.0135(13) -0.0027(10) -0.0001(11) -0.0045(11)
N7C 0.0160(13) 0.0177(13) 0.0186(14) -0.0014(10) 0.0011(11) -0.0012(11)
C8C 0.0185(16) 0.0212(16) 0.0198(17) -0.0047(13) -0.0005(14) 0.0003(13)
N9C 0.0196(13) 0.0202(14) 0.0177(14) -0.0081(11) 0.0003(12) 0.0032(11)
C13C 0.0261(18) 0.0288(18) 0.0185(17) -0.0060(14) -0.0013(14) -0.0120(14)
C15C 0.0263(19) 0.053(2) 0.0173(18) 0.0018(17) 0.0006(15) 0.0003(17)
C20C 0.0296(19) 0.043(2) 0.025(2) -0.0217(17) 0.0031(16) 0.0035(17)
C22C 0.0274(19) 0.033(2) 0.033(2) -0.0062(16) 0.0119(16) 0.0045(16)
I43 0.02348(11) 0.01799(11) 0.03477(14) 0.00156(8) -0.00224(10) 0.00062(9)
I44 0.03507(14) 0.03477(14) 0.03601(15) -0.00137(11) 0.00493(11) 0.00021(11)
I45 0.03723(14) 0.03208(13) 0.03464(15) 0.00698(11) 0.00062(11) 0.00412(11)
I46 0.01742(10) 0.03375(12) 0.01321(10) -0.00525(9) 0.00158(8) -0.00501(8)
I47 0.01974(10) 0.02323(11) 0.01622(11) 0.00090(8) 0.00063(8) 0.00575(8)

loop_
_atom_type_symbol
_atom_type_description
_atom_type_scat_dispersion_real
_atom_type_scat_dispersion_imag
_atom_type_scat_source
C C 0.0033 0.0016 'International Tables Vol C Tables 4.2.6.8 and 6.1.1.4'
H H 0.0000 0.0000 'International Tables Vol C Tables 4.2.6.8 and 6.1.1.4'
N N 0.0061 0.0033 'International Tables Vol C Tables 4.2.6.8 and 6.1.1.4'
I I -0.4742 1.8119 'International Tables Vol C Tables 4.2.6.8 and 6.1.1.4'

loop_
_geom_angle_atom_site_label_1
_geom_angle_atom_site_label_2
_geom_angle_atom_site_label_3
_geom_angle
_geom_angle_publ_flag
N1A C2A H2A 117.0 no
N1A C6A C5A 114.0(3) no
N1A C13A C15A 111.3(3) no
N1A C13A H13a 109.4 no
N1A C13A H14A 109.4 no
C2A N3A C4A 112.1(3) no
C2A N1A C13A 116.6(2) no
N3A C2A N1A 126.1(3) no
N3A C2A H2A 117.0 no
N3A C4A N9A 126.6(3) no
N3A C4A C5A 127.2(3) no
C4A C5A C6A 118.6(3) no
C4A N9A C8A 105.8(2) no
C4A N9A C20A 124.5(3) no
C6A N1A C2A 121.9(3) no
C6A N1A C13A 121.5(3) no
C6A N6A H6A1 120.0 no
C6A N6A H6A2 120.0 no
H6A1 N6A H6A2 120.0 no
N6A C6A N1A 121.8(3) no
N6A C6A C5A 124.1(3) no
N7A C5A C4A 110.8(3) no
N7A C5A C6A 130.7(3) no
N7A C8A N9A 113.8(3) no
N7A C8A H8A 123.1 no
C8A N9A C20A 129.7(3) no
C8A N7A C5A 103.4(2) no
N9A C4A C5A 106.2(3) no
N9A C8A H8A 123.1 no
N9A C20A C22A 111.9(3) no
N9A C20A H20A 109.2 no
N9A C20A H21A 109.2 no
H13A C13A H14A 108.0 no
C13A C15A H15A 109.5 no
C13A C15A H16A 109.5 no
C13A C15A H17A 109.5 no
C15A C13A h13a 109.4 no
C15A C13A H14A 109.4 no
H15A C15A H17A 109.5 no
H15A C15A H16A 109.5 no
H16A C15A H17A 109.5 no
H20A C20A H21A 107.9 no
C20A C22A H22A 109.5 no
C20A C22A H23A 109.5 no
C20A C22A H24A 109.5 no
C22A C20A H20A 109.2 no
C22A C20A H21A 109.2 no
H22A C22A H23A 109.5 no
H22A C22A H24A 109.5 no
H23A C22A H24A 109.5 no
N1B C2B H2B 117.0 no
N1B C6B C5B 114.3(3) no
N1B C13B C15B 111.7(3) no
N1B C13B H13B 109.3 no
N1B C13B H14B 109.3 no
C2B N1B C13B 117.7(2) no
C2B N3B C4B 112.5(3) no
N3B C2B N1B 126.0(3) no
N3B C2B H2B 117.0 no
N3B C4B N9B 126.6(3) no
N3B C4B C5B 127.1(3) no
C4B C5B N7B 110.6(3) no
C4B C5B C6B 118.4(3) no
C4B N9B C8B 105.7(3) no
C4B N9B C20B 125.2(3) no
C6B N1B C2B 121.6(3) no
C6B N1B C13B 120.6(2) no
N6B C6B N1B 121.5(3) no
N6B C6B C5B 124.2(3) no
C6B N6B H6B1 120.0 no
C6B N6B H6B2 120.0 no
H6B1 N6B H6B2 120.0 no
N7B C5B C6B 130.9(3) no
N7B C8B N9B 113.8(3) no
N7B C8B H8B 123.1 no
C8B N9B C20B 129.0(3) no
C8B N7B C5B 103.6(3) no
N9B C4B C5B 106.3(3) no
N9B C8B H8B 123.1 no
N9B C20B C22B 112.7(3) no
N9B C20B H20B 109.1 no
N9B C20B H21B 109.1 no
H13B C13B H14B 107.9 no
C13B C15B H15B 109.5 no
C13B C15B H16B 109.5 no
C13B C15B H17B 109.5 no
H15B C15B H16B 109.5 no
C15B C13B H13B 109.3 no
C15B C13B H14B 109.3 no
H15B C15B H17B 109.5 no
H16B C15B H17B 109.5 no
C20B C22B H24B 109.5 no
H20B C20B H21B 107.8 no
C20B C22B H22B 109.5 no
C20B C22B H23B 109.5 no
C22B C20B H21B 109.1 no
C22B C20B H20B 109.1 no
H22B C22B H23B 109.5 no
H22B C22B H24B 109.5 no
H23B C22B H24B 109.5 no
N1C C2C H2C 116.7 no
N1C C6C C5C 114.2(3) no
N1C C13C C15C 112.8(3) no
N1C C13C H13C 109.0 no
N1C C13C H14C 109.0 no
C2C N3C C4C 112.2(3) no
C2C N1C C13C 117.5(3) no
N3C C2C N1C 126.5(3) no
N3C C2C H2C 116.7 no
N3C C4C N9C 126.5(3) no
N3C C4C C5C 126.8(3) no
C4C C5C N7C 110.4(3) no
C4C C5C C6C 119.0(3) no
C4C N9C C8C 105.5(2) no
C4C N9C C20C 125.4(3) no
C6C N1C C2C 121.3(3) no
C6C N1C C13C 121.2(3) no
N6C C6C N1C 121.7(3) no
N6C C6C C5C 124.1(3) no
C6C N6C H6C1 120.0 no
C6C N6C H6C2 120.0 no
H6C1 N6C H6C2 120.0 no
N7C C5C C6C 130.6(3) no
N7C C8C N9C 113.6(3) no
N7C C8C H8C 123.2 no
C8C N7C C5C 103.9(3) no
C8C N9C C20C 129.1(3) no
N9C C4C C5C 106.6(3) no
N9C C8C H8C 123.2 no
N9C C20C C22C 113.2(3) no
N9C C20C H20C 108.9 no
N9C C20C H21C 108.9 no
H13C C13C H14C 107.8 no
C13C C15C H15C 109.5 no
C13C C15C H16C 109.5 no
C13C C15C H17C 109.5 no
C15C C13C H13C 109.0 no
C15C C13C H14C 109.0 no
H15C C15C H16C 109.5 no
H15C C15C H17C 109.5 no
H16C C15C H17C 109.5 no
H20C C20C H21C 107.8 no
C20C C22C H22C 109.5 no
C20C C22C H23C 109.5 no
C20C C22C H24C 109.5 no
C22C C20C H21C 108.9 no
H22C C22C H23C 109.5 no
H22C C22C H24C 109.5 no
C22C C20C H20C 108.9 no
H23C C22C H24C 109.5 no
i45 i43 i44 178.980(11) no

loop_
_geom_bond_atom_site_label_1
_geom_bond_atom_site_label_2
_geom_bond_distance
_geom_bond_publ_flag
N1A C6A 1.369(4) no
N1A C13A 1.481(4) no
C2A N1A 1.380(4) no
C2A H2A 0.9500 no
N3A C2A 1.299(4) no
C4A N3A 1.347(4) no
C4A N9A 1.355(4) no
C5A N7A 1.376(4) no
C5A C4A 1.380(4) no
C5A C6A 1.405(4) no
C6A N6A 1.314(4) no
N6A H6A1 0.8800 no
N6A H6A2 0.8800 no
C8A N7A 1.313(4) no
C8A H8A 0.9500 no
N9A C8A 1.367(4) no
N9A C20A 1.475(4) no
C13A C15A 1.510(5) no
C13A h13a 0.9900 no
C13A H14A 0.9900 no
C15A H15A 0.9800 no
C15A H16A 0.9800 no
C15A H17A 0.9800 no
C20A C22A 1.501(4) no
C20A H20A 0.9900 no
C20A H21A 0.9900 no
C22A H22A 0.9800 no
C22A H23A 0.9800 no
C22A H24A 0.9800 no
N1B C6B 1.373(4) no
N1B C13B 1.481(4) no
C2B N1B 1.376(4) no
N3B C2B 1.293(4) no
C4B N3B 1.346(4) no
C4B N9B 1.362(4) no
C5B C4B 1.376(4) no
C5B N7B 1.380(4) no
C5B C6B 1.402(4) no
C6B N6B 1.318(4) no
N6B H6B1 0.8800 no
N6B H6B2 0.8800 no
C8B N7B 1.313(4) no
C8B H8B 0.9500 no
N9B C8B 1.363(4) no
N9B C20B 1.472(4) no
C13B C15B 1.515(5) no
C13B H13B 0.9900 no
C13B H14B 0.9900 no
C15B H15B 0.9800 no
C15B H16B 0.9800 no
C15B H17B 0.9800 no
C20B C22B 1.500(5) no
C20B H20B 0.9900 no
C20B H21B 0.9900 no
C22B H22B 0.9800 no
C22B H23B 0.9800 no
C22B H24B 0.9800 no
N1C C6C 1.374(4) no
N1C C13C 1.481(4) no
C2C N1C 1.379(4) no
C2C H2C 0.9500 no
N3C C2C 1.294(4) no
C4C N3C 1.352(4) no
C4C N9C 1.364(4) no
C5C C4C 1.376(4) no
C5C N7C 1.378(4) no
C5C C6C 1.399(4) no
C6C N6C 1.314(4) no
N6C H6C1 0.8800 no
N6C H6C2 0.8800 no
C8C N7C 1.317(4) no
C8C H8C 0.9500 no
N9C C8C 1.368(4) no
N9C C20C 1.467(4) no
C13C C15C 1.513(5) no
C13C H13C 0.9900 no
C13C H14C 0.9900 no
C15C H15C 0.9800 no
C15C H16C 0.9800 no
C15C H17C 0.9800 no
C20C C22C 1.500(5) no
C20C H20C 0.9900 no
C20C H21C 0.9900 no
C22C H22C 0.9800 no
C22C H23C 0.9800 no
C22C H24C 0.9800 no
i43 i45 2.9079(4) no
i43 i44 2.9186(4) no

loop_
_geom_hbond_atom_site_label_D
_geom_hbond_atom_site_label_H
_geom_hbond_atom_site_label_A
_geom_hbond_site_symmetry_A
_geom_hbond_distance_DH
_geom_hbond_distance_HA
_geom_hbond_distance_DA
_geom_hbond_angle_DHA
_geom_hbond_publ_flag
N6C H6C2 N7A . 0.88 2.05 2.902(3) 162.2 yes
N6B H6B1 I47 4_565 0.88 2.90 3.738(3) 159.8 yes
N6C H6C1 I46 2_646 0.88 2.82 3.638(3) 154.8 yes
N6A H6A1 I47 . 0.88 2.89 3.708(3) 155.9 yes
N6B H6B2 N7B 3_566 0.88 2.00 2.854(3) 163.9 yes
N6A H6A2 N7C . 0.88 2.03 2.885(4) 164.9 yes
C8A H8A I46 2_646 0.95 3.05 3.989(3) 168.3 no
C2A H2A I46 . 0.95 2.83 3.769(3) 169.7 no
C2B H2B I46 4_575 0.95 2.97 3.903(3) 166.6 no
C2C H2C I47 2_546 0.95 3.04 3.983(3) 171.2 no

loop_
_geom_torsion_atom_site_label_1
_geom_torsion_atom_site_label_2
_geom_torsion_atom_site_label_3
_geom_torsion_atom_site_label_4
_geom_torsion
_geom_torsion_publ_flag
C2A N1A C13A C15A -92.1(3) no
C2A N1A C6A N6A 179.6(3) no
C2A N1A C6A C5A 0.8(4) no
N3A C4A N9A C8A -179.1(3) no
N3A C4A N9A C20A 0.1(5) no
N3A C2A N1A C6A -2.1(5) no
N3A C2A N1A C13A 175.4(3) no
C4A N9A C8A N7A -0.4(4) no
C4A N9A C20A C22A 173.8(3) no
C4A C5A N7A C8A 0.6(3) no
C4A N3A C2A N1A 1.2(5) no
C4A C5A C6A N6A -177.6(3) no
C4A C5A C6A N1A 1.1(4) no
C5A C4A N9A C8A 0.7(3) no
C5A C4A N9A C20A 179.9(3) no
C5A C4A N3A C2A 1.0(5) no
C6A C5A C4A N3A -2.2(5) no
C6A C5A C4A N9A 178.1(3) no
C6A C5A N7A C8A -178.1(3) no
C6A N1A C13A C15A 85.4(4) no
N7A C5A C4A N3A 179.0(3) no
N7A C5A C4A N9A -0.8(3) no
N7A C5A C6A N6A 1.0(5) no
N7A C5A C6A N1A 179.7(3) no
C8A N9A C20A C22A -7.3(5) no
N9A C4A N3A C2A -179.3(3) no
N9A C8A N7A C5A -0.1(3) no
C13A N1A C6A N6A 2.2(4) no
C13A N1A C6A C5A -176.6(3) no
C20A N9A C8A N7A -179.5(3) no
C2B N1B C13B C15B 99.2(3) no
C2B N1B C6B N6B 179.6(3) no
C2B N1B C6B C5B -0.9(4) no
N3B C4B N9B C20B -0.6(5) no
N3B C4B N9B C8B -178.6(3) no
N3B C2B N1B C6B 0.5(5) no
N3B C2B N1B C13B -176.9(3) no
C4B N9B C8B N7B 0.2(4) no
C4B C5B N7B C8B 0.5(3) no
C4B N9B C20B C22B 178.8(3) no
C4B N3B C2B N1B 0.8(4) no
C4B C5B C6B N6B 179.4(3) no
C4B C5B C6B N1B -0.1(4) no
C5B C4B N9B C8B 0.1(3) no
C5B C4B N9B C20B 178.1(3) no
C5B C4B N3B C2B -2.0(5) no
C6B C5B C4B N3B 1.7(5) no
C6B C5B C4B N9B -177.0(3) no
C6B C5B N7B C8B 176.6(3) no
C6B N1B C13B C15B -78.2(4) no
N7B C5B C4B N3B 178.3(3) no
N7B C5B C4B N9B -0.4(3) no
N7B C5B C6B N6B 3.6(5) no
N7B C5B C6B N1B -175.9(3) no
C8B N9B C20B C22B -3.8(5) no
N9B C4B N3B C2B 176.4(3) no
N9B C8B N7B C5B -0.4(4) no
C13B N1B C6B N6B -3.0(4) no
C13B N1B C6B C5B 176.5(3) no
C20B N9B C8B N7B -177.6(3) no
C2C N1C C6C N6C -178.9(3) no
C2C N1C C13C C15C 92.9(4) no
C2C N1C C6C C5C 1.0(4) no
N3C C4C N9C C8C 178.4(3) no
N3C C4C N9C C20C 0.7(5) no
N3C C2C N1C C6C -0.6(5) no
N3C C2C N1C C13C 178.6(3) no
C4C N9C C20C C22C -171.4(3) no
C4C N9C C8C N7C 0.2(4) no
C4C C5C N7C C8C -0.2(3) no
C4C N3C C2C N1C -0.4(5) no
C4C C5C C6C N6C 179.3(3) no
C4C C5C C6C N1C -0.5(4) no
C5C C4C N9C C8C -0.4(3) no
C5C C4C N9C C20C -178.0(3) no
C5C C4C N3C C2C 0.9(5) no
C6C C5C C4C N3C -0.4(5) no
C6C C5C C4C N9C 178.3(3) no
C6C C5C N7C C8C -177.8(3) no
C6C N1C C13C C15C -88.0(4) no
N7C C5C C4C N3C -178.3(3) no
N7C C5C C4C N9C 0.4(3) no
N7C C5C C6C N6C -3.3(5) no
N7C C5C C6C N1C 176.9(3) no
C8C N9C C20C C22C 11.5(5) no
N9C C4C N3C C2C -177.6(3) no
N9C C8C N7C C5C 0.0(4) no
C13C N1C C6C N6C 2.0(4) no
C13C N1C C6C C5C -178.1(3) no
C20C N9C C8C N7C 177.8(3) no
